data_1574040
loop_
_publ_author_name
'Tian, Jiabao'
'Ling, Jiahao'
'Wang, Yanan'
'Zhou, Lei'

_publ_section_title
;
 Blue light-induced diazo cross-coupling: synthesis of allyldiazo
 compounds through reshuffling of functionalities.
;
_journal_issue 13
_journal_name_full 'Chemical science'
_journal_page_first 5701
_journal_page_last 5706
_journal_paper_doi 10.1039/d5sc00277j
_journal_volume 16
_journal_year 2025
_chemical_formula_moiety 'C20 H17 Cl N2 O3'
_chemical_formula_sum 'C20 H17 Cl N2 O3'
_chemical_formula_weight 368.80
_space_group_crystal_system orthorhombic
_space_group_IT_number 29
_space_group_name_Hall 'P 2c -2ac'
_space_group_name_H-M_alt 'P c a 21'
_atom_sites_solution_hydrogens geom
_audit_creation_date 2023-09-20
_audit_creation_method
;
Olex2 1.2
(compiled 2018.05.29 svn.r3508 for OlexSys, GUI svn.r5506)
;
_audit_update_record
;
2024-07-10 deposited with the CCDC.	2025-02-28 downloaded from the CCDC.
;
_cell_angle_alpha 90
_cell_angle_beta 90
_cell_angle_gamma 90
_cell_formula_units_Z 4
_cell_length_a 7.6916(4)
_cell_length_b 5.8380(3)
_cell_length_c 40.645(2)
_cell_measurement_reflns_used 9797
_cell_measurement_temperature 150.00
_cell_measurement_theta_max 59.26
_cell_measurement_theta_min 5.09
_cell_volume 1825.11(16)
_computing_cell_refinement 'SAINT V8.38A (?, 2016)'
_computing_data_reduction 'SAINT V8.38A (?, 2016)'
_computing_molecular_graphics 'Olex2 (Dolomanov et al., 2009)'
_computing_publication_material 'Olex2 (Dolomanov et al., 2009)'
_computing_structure_refinement 'ShelXL (Sheldrick, 2015)'
_computing_structure_solution 'SHELXT  (Sheldrick, 2015)'
_diffrn_ambient_temperature 150.0
_diffrn_measured_fraction_theta_full 0.999
_diffrn_measured_fraction_theta_max 0.998
_diffrn_measurement_device_type 'Bruker APEX-II CCD'
_diffrn_measurement_method '\f and \w scans'
_diffrn_radiation_type GaK\a
_diffrn_radiation_wavelength 1.34138
_diffrn_reflns_av_R_equivalents 0.0514
_diffrn_reflns_av_unetI/netI 0.0400
_diffrn_reflns_Laue_measured_fraction_full 0.999
_diffrn_reflns_Laue_measured_fraction_max 0.998
_diffrn_reflns_limit_h_max 9
_diffrn_reflns_limit_h_min -9
_diffrn_reflns_limit_k_max 7
_diffrn_reflns_limit_k_min -7
_diffrn_reflns_limit_l_max 52
_diffrn_reflns_limit_l_min -49
_diffrn_reflns_number 28617
_diffrn_reflns_point_group_measured_fraction_full 0.965
_diffrn_reflns_point_group_measured_fraction_max 0.930
_diffrn_reflns_theta_full 53.594
_diffrn_reflns_theta_max 59.279
_diffrn_reflns_theta_min 3.785
_diffrn_standards_number 0
_exptl_absorpt_coefficient_mu 1.340
_exptl_absorpt_correction_T_max 0.7516
_exptl_absorpt_correction_T_min 0.6430
_exptl_absorpt_correction_type none
_exptl_absorpt_process_details
;
SADABS-2016/2 (Bruker,2016/2) was used for absorption correction.
wR2(int) was 0.1406 before and 0.0753 after correction.
The Ratio of minimum to maximum transmission is 0.8555.
The \l/2 correction factor is Not present.
;
_exptl_crystal_colour yellow
_exptl_crystal_colour_primary yellow
_exptl_crystal_density_diffrn 1.342
_exptl_crystal_description BLOCK
_exptl_crystal_F_000 768
_exptl_crystal_size_max 0.16
_exptl_crystal_size_mid 0.08
_exptl_crystal_size_min 0.06
_refine_diff_density_max 0.206
_refine_diff_density_min -0.147
_refine_diff_density_rms 0.039
_refine_ls_abs_structure_details
;
 Flack x determined using 1450 quotients [(I+)-(I-)]/[(I+)+(I-)]
 (Parsons, Flack and Wagner, Acta Cryst. B69 (2013) 249-259).
;
_refine_ls_abs_structure_Flack 0.072(7)
_refine_ls_extinction_coef 0.0051(7)
_refine_ls_extinction_expression Fc^*^=kFc[1+0.001xFc^2^\l^3^/sin(2\q)]^-1/4^
_refine_ls_extinction_method 'SHELXL-2014/7 (Sheldrick 2014'
_refine_ls_goodness_of_fit_ref 1.086
_refine_ls_hydrogen_treatment constr
_refine_ls_matrix_type full
_refine_ls_number_parameters 237
_refine_ls_number_reflns 3750
_refine_ls_number_restraints 1
_refine_ls_restrained_S_all 1.086
_refine_ls_R_factor_all 0.0360
_refine_ls_R_factor_gt 0.0312
_refine_ls_shift/su_max 0.001
_refine_ls_shift/su_mean 0.000
_refine_ls_structure_factor_coef Fsqd
_refine_ls_weighting_details 'w=1/[\s^2^(Fo^2^)+(0.0495P)^2^+0.1209P] where P=(Fo^2^+2Fc^2^)/3'
_refine_ls_weighting_scheme calc
_refine_ls_wR_factor_gt 0.0825
_refine_ls_wR_factor_ref 0.0851
_reflns_Friedel_coverage 0.836
_reflns_Friedel_fraction_full 0.930
_reflns_Friedel_fraction_max 0.860
_reflns_number_gt 3448
_reflns_number_total 3750
_reflns_threshold_expression 'I > 2\s(I)'
_cod_data_source_file d5sc00277j2.cif
_cod_data_source_block b23091906a0377_0ma
_cod_depositor_comments 'Adding full bibliography for 1574039--1574041.cif.'
_cod_original_cell_volume 1825.08(16)
_cod_database_code 1574040
_shelx_shelxl_version_number 2014/7
_shelx_space_group_comment
;
The symmetry employed for this shelxl refinement is uniquely defined
by the following loop, which should always be used as a source of
symmetry information in preference to the above space-group names.
They are only intended as comments.
;
_shelx_estimated_absorpt_t_max 0.924
_shelx_estimated_absorpt_t_min 0.814
_olex2_refinement_description
;
1. Fixed Uiso
 At 1.2 times of:
  All C(H) groups, All C(H,H) groups
 At 1.5 times of:
  All C(H,H,H) groups
2.a Secondary CH2 refined with riding coordinates:
 C00J(H00A,H00C), C00P(H00E,H00F)
2.b Aromatic/amide H refined with riding coordinates:
 C007(H007), C008(H008), C00B(H00B), C00D(H00D), C00G(H00G), C00I(H00I),
 C00K(H00K), C00L(H00L), C00M(H00M), C00N(H00N)
2.c Idealised Me refined as rotating group:
 C00Q(H00H,H00J,H00O)
;
_olex2_submission_special_instructions 'No special instructions were received'

loop_
_space_group_symop_operation_xyz
'x, y, z'
'-x, -y, z+1/2'
'x+1/2, -y, z'
'-x+1/2, y, z+1/2'

loop_
_atom_site_label
_atom_site_type_symbol
_atom_site_fract_x
_atom_site_fract_y
_atom_site_fract_z
_atom_site_U_iso_or_equiv
_atom_site_adp_type
_atom_site_occupancy
_atom_site_site_symmetry_order
_atom_site_calc_flag
_atom_site_refinement_flags_posn
_atom_site_refinement_flags_adp
_atom_site_refinement_flags_occupancy
_atom_site_disorder_assembly
_atom_site_disorder_group
Cl01 Cl 0.21747(10) 0.22468(13) 0.28015(2) 0.0579(2) Uani 1 1 d . . . . .
O002 O 0.80339(17) 0.2955(2) 0.52673(4) 0.0285(3) Uani 1 1 d . . . . .
O003 O 0.3017(2) 0.6018(3) 0.67565(4) 0.0389(4) Uani 1 1 d . . . . .
O004 O 0.4311(3) 0.8296(3) 0.63884(5) 0.0483(5) Uani 1 1 d . . . . .
N005 N 0.3600(2) 0.2283(2) 0.54255(4) 0.0266(4) Uani 1 1 d . . . . .
N006 N 0.2148(2) 0.2245(3) 0.53879(6) 0.0360(5) Uani 1 1 d . . . . .
C007 C 0.4779(3) 0.0799(3) 0.47546(5) 0.0268(4) Uani 1 1 d . . . . .
H007 H 0.4455 -0.0404 0.4900 0.032 Uiso 1 1 calc R . . . .
C008 C 0.4236(3) 0.0746(3) 0.44281(5) 0.0281(4) Uani 1 1 d . . . . .
H008 H 0.3554 -0.0507 0.4354 0.034 Uiso 1 1 calc R . . . .
C009 C 0.4669(3) 0.2484(3) 0.42072(5) 0.0249(4) Uani 1 1 d . . . . .
C00A C 0.5793(3) 0.2604(3) 0.48699(5) 0.0245(4) Uani 1 1 d . . . . .
C00B C 0.6272(3) 0.4319(3) 0.46509(5) 0.0298(4) Uani 1 1 d . . . . .
H00B H 0.6998 0.5534 0.4724 0.036 Uiso 1 1 calc R . . . .
C00C C 0.4060(3) 0.2445(3) 0.38600(5) 0.0266(4) Uani 1 1 d . . . . .
C00D C 0.5279(3) 0.4304(4) 0.60317(5) 0.0313(5) Uani 1 1 d . . . . .
H00D H 0.5606 0.5763 0.5949 0.038 Uiso 1 1 calc R . . . .
C00E C 0.6469(3) 0.2663(3) 0.52153(5) 0.0251(4) Uani 1 1 d . . . . .
C00F C 0.3931(3) 0.6399(4) 0.64804(5) 0.0326(5) Uani 1 1 d . . . . .
C00G C 0.5703(3) 0.4279(3) 0.43273(5) 0.0301(5) Uani 1 1 d . . . . .
H00G H 0.6020 0.5493 0.4184 0.036 Uiso 1 1 calc R . . . .
C00H C 0.5288(3) 0.2367(3) 0.54849(5) 0.0271(4) Uani 1 1 d . . . . .
C00I C 0.4363(3) 0.4251(4) 0.63088(5) 0.0320(5) Uani 1 1 d . . . . .
H00I H 0.3987 0.2826 0.6396 0.038 Uiso 1 1 calc R . . . .
C00J C 0.5835(3) 0.2240(4) 0.58406(6) 0.0330(5) Uani 1 1 d . . . . .
H00A H 0.5322 0.0854 0.5942 0.040 Uiso 1 1 calc R . . . .
H00C H 0.7116 0.2095 0.5852 0.040 Uiso 1 1 calc R . . . .
C00K C 0.4432(3) 0.4205(4) 0.36406(6) 0.0386(5) Uani 1 1 d . . . . .
H00K H 0.5090 0.5479 0.3715 0.046 Uiso 1 1 calc R . . . .
C00L C 0.3088(3) 0.0613(4) 0.37383(6) 0.0377(5) Uani 1 1 d . . . . .
H00L H 0.2810 -0.0621 0.3881 0.045 Uiso 1 1 calc R . . . .
C00M C 0.2513(4) 0.0541(5) 0.34141(6) 0.0434(6) Uani 1 1 d . . . . .
H00M H 0.1855 -0.0726 0.3337 0.052 Uiso 1 1 calc R . . . .
C00N C 0.3872(4) 0.4160(4) 0.33160(6) 0.0438(6) Uani 1 1 d . . . . .
H00N H 0.4150 0.5382 0.3171 0.053 Uiso 1 1 calc R . . . .
C00O C 0.2910(3) 0.2323(4) 0.32072(6) 0.0378(6) Uani 1 1 d . . . . .
C00P C 0.2452(4) 0.8054(5) 0.69291(7) 0.0471(6) Uani 1 1 d . . . . .
H00E H 0.1774 0.9054 0.6780 0.057 Uiso 1 1 calc R . . . .
H00F H 0.3471 0.8925 0.7010 0.057 Uiso 1 1 calc R . . . .
C00Q C 0.1348(5) 0.7295(5) 0.72123(8) 0.0620(8) Uani 1 1 d . . . . .
H00H H 0.0313 0.6506 0.7129 0.093 Uiso 1 1 calc GR . . . .
H00J H 0.0992 0.8633 0.7341 0.093 Uiso 1 1 calc GR . . . .
H00O H 0.2015 0.6248 0.7352 0.093 Uiso 1 1 calc GR . . . .

loop_
_atom_site_aniso_label
_atom_site_aniso_U_11
_atom_site_aniso_U_22
_atom_site_aniso_U_33
_atom_site_aniso_U_23
_atom_site_aniso_U_13
_atom_site_aniso_U_12
Cl01 0.0720(5) 0.0706(5) 0.0311(3) 0.0004(3) -0.0133(3) -0.0024(3)
O002 0.0240(8) 0.0265(6) 0.0349(8) -0.0033(6) -0.0004(6) -0.0013(5)
O003 0.0466(10) 0.0403(9) 0.0299(8) -0.0031(7) 0.0095(7) -0.0001(7)
O004 0.0694(13) 0.0327(9) 0.0428(10) -0.0034(8) 0.0143(9) -0.0076(8)
N005 0.0304(10) 0.0212(7) 0.0284(9) 0.0002(7) 0.0049(7) -0.0008(6)
N006 0.0280(10) 0.0287(9) 0.0515(13) -0.0015(8) 0.0064(9) -0.0019(7)
C007 0.0277(11) 0.0243(9) 0.0284(10) 0.0020(7) 0.0021(8) -0.0019(7)
C008 0.0293(11) 0.0241(9) 0.0310(10) -0.0003(8) -0.0006(8) -0.0042(7)
C009 0.0218(10) 0.0260(9) 0.0269(10) -0.0015(7) 0.0026(8) 0.0014(7)
C00A 0.0212(10) 0.0241(9) 0.0281(11) -0.0011(7) 0.0033(7) 0.0017(6)
C00B 0.0288(11) 0.0281(9) 0.0323(10) -0.0002(8) 0.0001(9) -0.0078(8)
C00C 0.0244(10) 0.0293(10) 0.0261(10) -0.0005(7) 0.0020(8) 0.0022(7)
C00D 0.0344(11) 0.0317(10) 0.0278(10) 0.0010(8) -0.0007(9) -0.0021(8)
C00E 0.0268(11) 0.0191(8) 0.0295(11) -0.0014(7) 0.0022(9) 0.0018(7)
C00F 0.0365(11) 0.0341(10) 0.0271(10) 0.0010(9) 0.0012(9) 0.0008(9)
C00G 0.0331(12) 0.0269(9) 0.0304(10) 0.0042(8) 0.0018(8) -0.0080(8)
C00H 0.0271(11) 0.0259(9) 0.0283(11) 0.0004(8) 0.0010(8) 0.0026(7)
C00I 0.0353(12) 0.0328(10) 0.0278(10) 0.0008(8) 0.0010(9) 0.0010(8)
C00J 0.0373(13) 0.0354(11) 0.0264(11) 0.0008(8) 0.0006(9) 0.0060(9)
C00K 0.0476(14) 0.0334(11) 0.0346(12) 0.0047(9) -0.0057(10) -0.0083(9)
C00L 0.0445(13) 0.0381(12) 0.0305(11) 0.0025(9) -0.0022(9) -0.0115(9)
C00M 0.0469(16) 0.0476(14) 0.0356(13) -0.0020(10) -0.0058(11) -0.0121(11)
C00N 0.0566(17) 0.0407(13) 0.0340(11) 0.0091(10) -0.0047(11) -0.0043(11)
C00O 0.0389(15) 0.0467(14) 0.0277(12) -0.0008(10) -0.0037(9) 0.0046(10)
C00P 0.0585(16) 0.0444(13) 0.0386(15) -0.0109(11) 0.0092(12) 0.0011(12)
C00Q 0.072(2) 0.071(2) 0.0429(16) -0.0126(13) 0.0174(15) 0.0024(16)

loop_
_atom_type_symbol
_atom_type_description
_atom_type_scat_dispersion_real
_atom_type_scat_dispersion_imag
_atom_type_scat_source
C C 0.0137 0.0067 'International Tables Vol C Tables 4.2.6.8 and 6.1.1.4'
H H 0.0000 0.0000 'International Tables Vol C Tables 4.2.6.8 and 6.1.1.4'
N N 0.0241 0.0134 'International Tables Vol C Tables 4.2.6.8 and 6.1.1.4'
O O 0.0389 0.0241 'International Tables Vol C Tables 4.2.6.8 and 6.1.1.4'
Cl Cl 0.3281 0.5435 'International Tables Vol C Tables 4.2.6.8 and 6.1.1.4'

loop_
_geom_angle_atom_site_label_1
_geom_angle_atom_site_label_2
_geom_angle_atom_site_label_3
_geom_angle
_geom_angle_site_symmetry_1
_geom_angle_site_symmetry_3
_geom_angle_publ_flag
C00F O003 C00P 115.24(19) . . ?
N006 N005 C00H 177.1(2) . . ?
C008 C007 H007 119.8 . . ?
C008 C007 C00A 120.38(18) . . ?
C00A C007 H007 119.8 . . ?
C007 C008 H008 119.1 . . ?
C007 C008 C009 121.74(19) . . ?
C009 C008 H008 119.1 . . ?
C008 C009 C00C 121.63(18) . . ?
C008 C009 C00G 117.0(2) . . ?
C00G C009 C00C 121.33(18) . . ?
C007 C00A C00E 121.84(17) . . ?
C00B C00A C007 118.58(19) . . ?
C00B C00A C00E 119.46(17) . . ?
C00A C00B H00B 119.6 . . ?
C00G C00B C00A 120.80(18) . . ?
C00G C00B H00B 119.6 . . ?
C00K C00C C009 122.18(18) . . ?
C00K C00C C00L 116.7(2) . . ?
C00L C00C C009 121.11(19) . . ?
C00I C00D H00D 117.5 . . ?
C00I C00D C00J 125.0(2) . . ?
C00J C00D H00D 117.5 . . ?
O002 C00E C00A 120.16(18) . . ?
O002 C00E C00H 120.2(2) . . ?
C00H C00E C00A 119.59(19) . . ?
O003 C00F C00I 111.91(19) . . ?
O004 C00F O003 122.6(2) . . ?
O004 C00F C00I 125.5(2) . . ?
C009 C00G H00G 119.3 . . ?
C00B C00G C009 121.42(18) . . ?
C00B C00G H00G 119.3 . . ?
N005 C00H C00E 119.2(2) . . ?
N005 C00H C00J 116.59(19) . . ?
C00E C00H C00J 124.2(2) . . ?
C00D C00I C00F 120.1(2) . . ?
C00D C00I H00I 120.0 . . ?
C00F C00I H00I 120.0 . . ?
C00D C00J C00H 112.25(18) . . ?
C00D C00J H00A 109.2 . . ?
C00D C00J H00C 109.2 . . ?
C00H C00J H00A 109.2 . . ?
C00H C00J H00C 109.2 . . ?
H00A C00J H00C 107.9 . . ?
C00C C00K H00K 118.9 . . ?
C00N C00K C00C 122.1(2) . . ?
C00N C00K H00K 118.9 . . ?
C00C C00L H00L 119.0 . . ?
C00M C00L C00C 122.0(2) . . ?
C00M C00L H00L 119.0 . . ?
C00L C00M H00M 120.4 . . ?
C00O C00M C00L 119.2(2) . . ?
C00O C00M H00M 120.4 . . ?
C00K C00N H00N 120.4 . . ?
C00O C00N C00K 119.1(2) . . ?
C00O C00N H00N 120.4 . . ?
C00M C00O Cl01 119.2(2) . . ?
C00M C00O C00N 120.9(2) . . ?
C00N C00O Cl01 119.9(2) . . ?
O003 C00P H00E 110.2 . . ?
O003 C00P H00F 110.2 . . ?
O003 C00P C00Q 107.4(2) . . ?
H00E C00P H00F 108.5 . . ?
C00Q C00P H00E 110.2 . . ?
C00Q C00P H00F 110.2 . . ?
C00P C00Q H00H 109.5 . . ?
C00P C00Q H00J 109.5 . . ?
C00P C00Q H00O 109.5 . . ?
H00H C00Q H00J 109.5 . . ?
H00H C00Q H00O 109.5 . . ?
H00J C00Q H00O 109.5 . . ?

loop_
_geom_bond_atom_site_label_1
_geom_bond_atom_site_label_2
_geom_bond_distance
_geom_bond_site_symmetry_2
_geom_bond_publ_flag
Cl01 C00O 1.744(3) . ?
O002 C00E 1.234(3) . ?
O003 C00F 1.343(3) . ?
O003 C00P 1.447(3) . ?
O004 C00F 1.205(3) . ?
N005 N006 1.127(3) . ?
N005 C00H 1.322(3) . ?
C007 H007 0.9500 . ?
C007 C008 1.392(3) . ?
C007 C00A 1.392(3) . ?
C008 H008 0.9500 . ?
C008 C009 1.395(3) . ?
C009 C00C 1.487(3) . ?
C009 C00G 1.403(3) . ?
C00A C00B 1.389(3) . ?
C00A C00E 1.497(3) . ?
C00B H00B 0.9500 . ?
C00B C00G 1.387(3) . ?
C00C C00K 1.390(3) . ?
C00C C00L 1.395(3) . ?
C00D H00D 0.9500 . ?
C00D C00I 1.329(3) . ?
C00D C00J 1.496(3) . ?
C00E C00H 1.434(3) . ?
C00F C00I 1.473(3) . ?
C00G H00G 0.9500 . ?
C00H C00J 1.508(3) . ?
C00I H00I 0.9500 . ?
C00J H00A 0.9900 . ?
C00J H00C 0.9900 . ?
C00K H00K 0.9500 . ?
C00K C00N 1.388(3) . ?
C00L H00L 0.9500 . ?
C00L C00M 1.391(3) . ?
C00M H00M 0.9500 . ?
C00M C00O 1.372(4) . ?
C00N H00N 0.9500 . ?
C00N C00O 1.376(4) . ?
C00P H00E 0.9900 . ?
C00P H00F 0.9900 . ?
C00P C00Q 1.498(4) . ?
C00Q H00H 0.9800 . ?
C00Q H00J 0.9800 . ?
C00Q H00O 0.9800 . ?

loop_
_geom_torsion_atom_site_label_1
_geom_torsion_atom_site_label_2
_geom_torsion_atom_site_label_3
_geom_torsion_atom_site_label_4
_geom_torsion
_geom_torsion_site_symmetry_1
_geom_torsion_site_symmetry_2
_geom_torsion_site_symmetry_3
_geom_torsion_site_symmetry_4
_geom_torsion_publ_flag
O002 C00E C00H N005 173.39(16) . . . . ?
O002 C00E C00H C00J -3.9(3) . . . . ?
O003 C00F C00I C00D -179.4(2) . . . . ?
O004 C00F C00I C00D 1.5(4) . . . . ?
N005 C00H C00J C00D -66.8(2) . . . . ?
C007 C008 C009 C00C -178.85(18) . . . . ?
C007 C008 C009 C00G 1.0(3) . . . . ?
C007 C00A C00B C00G 2.2(3) . . . . ?
C007 C00A C00E O002 127.2(2) . . . . ?
C007 C00A C00E C00H -52.5(3) . . . . ?
C008 C007 C00A C00B -1.1(3) . . . . ?
C008 C007 C00A C00E -177.11(19) . . . . ?
C008 C009 C00C C00K 177.8(2) . . . . ?
C008 C009 C00C C00L -2.6(3) . . . . ?
C008 C009 C00G C00B 0.1(3) . . . . ?
C009 C00C C00K C00N 179.6(2) . . . . ?
C009 C00C C00L C00M -179.7(2) . . . . ?
C00A C007 C008 C009 -0.5(3) . . . . ?
C00A C00B C00G C009 -1.8(3) . . . . ?
C00A C00E C00H N005 -6.9(3) . . . . ?
C00A C00E C00H C00J 175.81(17) . . . . ?
C00B C00A C00E O002 -48.8(3) . . . . ?
C00B C00A C00E C00H 131.5(2) . . . . ?
C00C C009 C00G C00B 180.00(19) . . . . ?
C00C C00K C00N C00O 0.3(4) . . . . ?
C00C C00L C00M C00O -0.1(4) . . . . ?
C00E C00A C00B C00G 178.34(18) . . . . ?
C00E C00H C00J C00D 110.5(2) . . . . ?
C00F O003 C00P C00Q 175.7(2) . . . . ?
C00G C009 C00C C00K -2.1(3) . . . . ?
C00G C009 C00C C00L 177.5(2) . . . . ?
C00I C00D C00J C00H 126.3(2) . . . . ?
C00J C00D C00I C00F 178.4(2) . . . . ?
C00K C00C C00L C00M -0.1(3) . . . . ?
C00K C00N C00O Cl01 179.3(2) . . . . ?
C00K C00N C00O C00M -0.5(4) . . . . ?
C00L C00C C00K C00N -0.1(4) . . . . ?
C00L C00M C00O Cl01 -179.5(2) . . . . ?
C00L C00M C00O C00N 0.4(4) . . . . ?
C00P O003 C00F O004 2.6(3) . . . . ?
C00P O003 C00F C00I -176.5(2) . . . . ?
